data_7239184
loop_
_publ_author_name
'Qi, Qingkai'
'Fang, Xiaofeng'
'Liu, Yifei'
'Zhou, Peng'
'Zhang, Yumo'
'Yang, Bing'
'Tian, Wenjing'
'Zhang, Sean Xiao-An'

_publ_section_title
;
 A TPE-oxazoline molecular switch with tunable multi-emission in both
 solution and solid state
;
_journal_issue 38
_journal_name_full 'RSC Advances'
_journal_page_first 16986
_journal_paper_doi 10.1039/c3ra43357a
_journal_volume 3
_journal_year 2013
_chemical_formula_sum 'C41 H38 Br Cl2 N O'
_chemical_formula_weight 711.53
_space_group_IT_number 19
_space_group_name_Hall 'P 2ac 2ab'
_space_group_name_H-M_alt 'P 21 21 21'
_symmetry_cell_setting orthorhombic
_symmetry_space_group_name_H-M 'P 21 21 21'
_atom_sites_solution_hydrogens geom
_atom_sites_solution_primary direct
_atom_sites_solution_secondary difmap
_audit_creation_method SHELXL-97
_cell_angle_alpha 90.00
_cell_angle_beta 90.00
_cell_angle_gamma 90.00
_cell_formula_units_Z 4
_cell_length_a 10.788(2)
_cell_length_b 12.438(3)
_cell_length_c 27.874(6)
_cell_measurement_temperature 291(2)
_cell_volume 3740.2(14)
_computing_structure_refinement 'SHELXL-97 (Sheldrick, 1997)'
_computing_structure_solution 'SHELXS-97 (Sheldrick, 1990)'
_diffrn_ambient_temperature 291(2)
_diffrn_measured_fraction_theta_full 0.997
_diffrn_measured_fraction_theta_max 0.997
_diffrn_radiation_monochromator graphite
_diffrn_radiation_source 'fine-focus sealed tube'
_diffrn_radiation_type MoK\a
_diffrn_radiation_wavelength 0.71073
_diffrn_reflns_av_R_equivalents 0.0962
_diffrn_reflns_av_sigmaI/netI 0.0999
_diffrn_reflns_limit_h_max 12
_diffrn_reflns_limit_h_min -12
_diffrn_reflns_limit_k_max 14
_diffrn_reflns_limit_k_min -14
_diffrn_reflns_limit_l_max 33
_diffrn_reflns_limit_l_min -31
_diffrn_reflns_number 27891
_diffrn_reflns_theta_full 25.00
_diffrn_reflns_theta_max 25.00
_diffrn_reflns_theta_min 3.28
_exptl_absorpt_coefficient_mu 1.273
_exptl_absorpt_correction_T_max 0.7777
_exptl_absorpt_correction_T_min 0.7348
_exptl_absorpt_correction_type multi-scan
_exptl_crystal_density_diffrn 1.264
_exptl_crystal_density_method 'not measured'
_exptl_crystal_F_000 1472
_exptl_crystal_size_max 0.26
_exptl_crystal_size_mid 0.23
_exptl_crystal_size_min 0.21
_refine_diff_density_max 0.350
_refine_diff_density_min -0.330
_refine_diff_density_rms 0.048
_refine_ls_abs_structure_details 'Flack H D (1983), Acta Cryst. A39, 876-881'
_refine_ls_abs_structure_Flack -0.014(12)
_refine_ls_extinction_method none
_refine_ls_goodness_of_fit_ref 0.945
_refine_ls_hydrogen_treatment constr
_refine_ls_matrix_type full
_refine_ls_number_parameters 418
_refine_ls_number_reflns 6574
_refine_ls_number_restraints 0
_refine_ls_restrained_S_all 0.945
_refine_ls_R_factor_all 0.1208
_refine_ls_R_factor_gt 0.0535
_refine_ls_shift/su_max 0.003
_refine_ls_shift/su_mean 0.000
_refine_ls_structure_factor_coef Fsqd
_refine_ls_weighting_details 'calc w=1/[\s^2^(Fo^2^)+(0.0525P)^2^+0.0000P] where P=(Fo^2^+2Fc^2^)/3'
_refine_ls_weighting_scheme calc
_refine_ls_wR_factor_gt 0.1032
_refine_ls_wR_factor_ref 0.1229
_reflns_number_gt 3528
_reflns_number_total 6574
_reflns_threshold_expression >2sigma(I)
_cod_data_source_file c3ra43357a.txt
_cod_data_source_block 1
_cod_original_sg_symbol_H-M P2(1)2(1)2(1)
_cod_database_code 7239184

loop_
_symmetry_equiv_pos_as_xyz
'x, y, z'
'-x+1/2, -y, z+1/2'
'x+1/2, -y+1/2, -z'
'-x, y+1/2, -z+1/2'

loop_
_atom_site_label
_atom_site_type_symbol
_atom_site_fract_x
_atom_site_fract_y
_atom_site_fract_z
_atom_site_U_iso_or_equiv
_atom_site_adp_type
_atom_site_occupancy
_atom_site_symmetry_multiplicity
_atom_site_calc_flag
_atom_site_refinement_flags
Br1 Br 0.41252(5) 0.78651(6) 0.74293(2) 0.0801(2) Uani 1 1 d .
C1 C 0.3116(5) 0.9397(5) 1.0825(2) 0.0670(16) Uani 1 1 d .
H1 H 0.2788 0.8769 1.0696 0.080 Uiso 1 1 calc R
C2 C 0.2565(6) 0.9862(7) 1.1222(2) 0.082(2) Uani 1 1 d .
H2 H 0.1879 0.9536 1.1363 0.099 Uiso 1 1 calc R
C3 C 0.3016(7) 1.0783(7) 1.1407(2) 0.093(2) Uani 1 1 d .
H3 H 0.2620 1.1103 1.1667 0.112 Uiso 1 1 calc R
C4 C 0.4070(8) 1.1258(6) 1.1213(2) 0.097(2) Uani 1 1 d .
H4 H 0.4394 1.1884 1.1345 0.116 Uiso 1 1 calc R
C5 C 0.4617(5) 1.0794(6) 1.0827(2) 0.0749(18) Uani 1 1 d .
H5 H 0.5324 1.1109 1.0698 0.090 Uiso 1 1 calc R
C6 C 0.4155(5) 0.9862(4) 1.06201(16) 0.0523(12) Uani 1 1 d .
C7 C 0.4775(4) 0.9346(5) 1.01997(19) 0.0549(15) Uani 1 1 d .
C8 C 0.5225(5) 0.8239(5) 1.0280(2) 0.0600(16) Uani 1 1 d .
C9 C 0.5993(6) 0.8041(6) 1.0676(2) 0.0798(18) Uani 1 1 d .
H9 H 0.6191 0.8598 1.0885 0.096 Uiso 1 1 calc R
C10 C 0.6461(8) 0.7011(9) 1.0757(3) 0.117(3) Uani 1 1 d .
H10 H 0.6955 0.6878 1.1024 0.140 Uiso 1 1 calc R
C11 C 0.6197(9) 0.6219(8) 1.0451(4) 0.123(4) Uani 1 1 d .
H11 H 0.6548 0.5544 1.0497 0.147 Uiso 1 1 calc R
C12 C 0.5414(8) 0.6384(7) 1.0067(3) 0.104(3) Uani 1 1 d .
H12 H 0.5220 0.5814 0.9864 0.125 Uiso 1 1 calc R
C13 C 0.4923(6) 0.7374(6) 0.9982(2) 0.0787(19) Uani 1 1 d .
H13 H 0.4386 0.7475 0.9725 0.094 Uiso 1 1 calc R
C14 C 0.4937(4) 0.9871(5) 0.9778(2) 0.0527(14) Uani 1 1 d .
C15 C 0.4431(5) 1.0943(5) 0.96661(18) 0.0583(15) Uani 1 1 d .
C16 C 0.3244(5) 1.1266(6) 0.9797(2) 0.077(2) Uani 1 1 d .
H16 H 0.2740 1.0791 0.9965 0.092 Uiso 1 1 calc R
C17 C 0.2792(7) 1.2275(8) 0.9682(3) 0.105(3) Uani 1 1 d .
H17 H 0.1991 1.2471 0.9769 0.126 Uiso 1 1 calc R
C18 C 0.3513(10) 1.2964(8) 0.9446(3) 0.128(3) Uani 1 1 d .
H18 H 0.3210 1.3646 0.9377 0.154 Uiso 1 1 calc R
C19 C 0.4691(9) 1.2697(7) 0.9303(3) 0.113(3) Uani 1 1 d .
H19 H 0.5179 1.3192 0.9139 0.136 Uiso 1 1 calc R
C20 C 0.5148(6) 1.1673(6) 0.9407(2) 0.085(2) Uani 1 1 d .
H20 H 0.5934 1.1476 0.9303 0.102 Uiso 1 1 calc R
C21 C 0.5697(4) 0.9365(4) 0.93901(16) 0.0467(12) Uani 1 1 d .
C22 C 0.5198(4) 0.9169(5) 0.89433(18) 0.0551(15) Uani 1 1 d .
H22 H 0.4386 0.9377 0.8881 0.066 Uiso 1 1 calc R
C23 C 0.5869(4) 0.8675(4) 0.85872(16) 0.0510(12) Uani 1 1 d .
H23 H 0.5498 0.8532 0.8293 0.061 Uiso 1 1 calc R
C24 C 0.7098(4) 0.8388(4) 0.86637(16) 0.0464(13) Uani 1 1 d .
C25 C 0.7599(4) 0.8604(4) 0.91132(18) 0.0520(14) Uani 1 1 d .
H25 H 0.8425 0.8431 0.9170 0.062 Uiso 1 1 calc R
C26 C 0.6922(5) 0.9062(5) 0.94757(18) 0.0553(15) Uani 1 1 d .
H26 H 0.7277 0.9171 0.9776 0.066 Uiso 1 1 calc R
C27 C 0.7890(4) 0.7911(5) 0.82999(17) 0.0520(13) Uani 1 1 d .
H27 H 0.8720 0.7831 0.8382 0.062 Uiso 1 1 calc R
C28 C 0.7577(4) 0.7574(4) 0.78630(16) 0.0429(13) Uani 1 1 d .
H28 H 0.6749 0.7607 0.7771 0.051 Uiso 1 1 calc R
C29 C 0.8452(3) 0.7169(4) 0.75343(17) 0.0418(11) Uani 1 1 d .
C30 C 0.9857(3) 0.7122(4) 0.75845(16) 0.0434(12) Uani 1 1 d .
C31 C 1.0225(4) 0.6628(4) 0.71147(18) 0.0435(13) Uani 1 1 d .
C32 C 1.1390(5) 0.6356(5) 0.6941(2) 0.0587(16) Uani 1 1 d .
H32 H 1.2098 0.6461 0.7125 0.070 Uiso 1 1 calc R
C33 C 1.1461(5) 0.5923(5) 0.6486(2) 0.0702(18) Uani 1 1 d .
H33 H 1.2234 0.5764 0.6357 0.084 Uiso 1 1 calc R
C34 C 1.0419(6) 0.5723(6) 0.6222(2) 0.078(2) Uani 1 1 d .
H34 H 1.0503 0.5411 0.5921 0.094 Uiso 1 1 calc R
C35 C 0.9241(5) 0.5970(4) 0.63878(18) 0.0643(15) Uani 1 1 d .
H35 H 0.8530 0.5844 0.6207 0.077 Uiso 1 1 calc R
C36 C 0.9201(4) 0.6418(4) 0.68412(16) 0.0440(11) Uani 1 1 d .
C37 C 0.6855(4) 0.6640(4) 0.69165(18) 0.0514(14) Uani 1 1 d .
H37A H 0.6879 0.6642 0.6569 0.062 Uiso 1 1 calc R
H37B H 0.6348 0.7240 0.7020 0.062 Uiso 1 1 calc R
C38 C 0.6293(4) 0.5606(5) 0.7090(2) 0.0651(16) Uani 1 1 d .
H38A H 0.6322 0.5576 0.7438 0.078 Uiso 1 1 calc R
H38B H 0.5433 0.5562 0.6991 0.078 Uiso 1 1 calc R
C39 C 1.0294(5) 0.6417(6) 0.80040(19) 0.081(2) Uani 1 1 d .
H39A H 1.0040 0.5687 0.7950 0.121 Uiso 1 1 calc R
H39B H 0.9935 0.6675 0.8297 0.121 Uiso 1 1 calc R
H39C H 1.1182 0.6448 0.8027 0.121 Uiso 1 1 calc R
C40 C 1.0385(4) 0.8267(5) 0.7620(2) 0.0711(18) Uani 1 1 d .
H40A H 1.1264 0.8232 0.7670 0.107 Uiso 1 1 calc R
H40B H 1.0003 0.8635 0.7885 0.107 Uiso 1 1 calc R
H40C H 1.0215 0.8649 0.7328 0.107 Uiso 1 1 calc R
C41 C 0.6015(7) 0.0235(8) 0.6819(3) 0.129(3) Uani 1 1 d .
H41A H 0.5300 -0.0224 0.6871 0.154 Uiso 1 1 calc R
H41B H 0.6069 0.0746 0.7081 0.154 Uiso 1 1 calc R
Cl1 Cl 0.5906(3) 0.0886(3) 0.62818(11) 0.1839(12) Uani 1 1 d .
Cl2 Cl 0.7410(3) -0.0553(2) 0.67798(14) 0.1949(15) Uani 1 1 d .
N1 N 0.8133(3) 0.6765(3) 0.71085(14) 0.0433(11) Uani 1 1 d .
O1 O 0.6967(4) 0.4746(4) 0.68953(18) 0.0925(14) Uani 1 1 d .
H1A H 0.6842 0.4202 0.7055 0.139 Uiso 1 1 calc R

loop_
_atom_site_aniso_label
_atom_site_aniso_U_11
_atom_site_aniso_U_22
_atom_site_aniso_U_33
_atom_site_aniso_U_23
_atom_site_aniso_U_13
_atom_site_aniso_U_12
Br1 0.0498(3) 0.0864(5) 0.1042(5) -0.0273(4) -0.0168(3) 0.0088(3)
C1 0.071(4) 0.067(5) 0.063(4) -0.003(3) 0.008(3) 0.000(3)
C2 0.070(4) 0.111(7) 0.065(5) 0.013(4) 0.033(3) 0.015(4)
C3 0.103(5) 0.111(7) 0.065(5) -0.020(5) 0.016(4) 0.028(5)
C4 0.139(6) 0.083(6) 0.069(5) -0.027(4) -0.003(5) 0.007(6)
C5 0.080(4) 0.078(5) 0.067(4) -0.022(4) 0.007(3) -0.007(3)
C6 0.063(3) 0.055(4) 0.039(3) -0.003(3) 0.006(3) 0.010(3)
C7 0.055(3) 0.062(4) 0.048(3) -0.007(3) 0.006(3) 0.006(3)
C8 0.072(3) 0.058(5) 0.049(3) 0.016(3) 0.026(3) 0.017(3)
C9 0.079(4) 0.091(6) 0.070(4) 0.012(4) 0.021(3) 0.027(4)
C10 0.125(6) 0.130(9) 0.096(6) 0.051(6) 0.046(5) 0.067(7)
C11 0.145(8) 0.098(8) 0.125(8) 0.062(7) 0.089(7) 0.064(7)
C12 0.141(7) 0.068(6) 0.104(7) -0.001(5) 0.079(6) 0.010(5)
C13 0.112(5) 0.054(5) 0.070(4) 0.000(4) 0.043(4) 0.001(4)
C14 0.054(3) 0.051(4) 0.053(4) -0.006(3) 0.001(3) 0.000(3)
C15 0.078(4) 0.052(4) 0.045(3) -0.003(3) 0.002(3) 0.011(3)
C16 0.076(4) 0.092(6) 0.062(4) 0.003(4) -0.005(3) 0.028(4)
C17 0.112(6) 0.102(7) 0.102(6) 0.011(5) 0.008(4) 0.048(6)
C18 0.162(8) 0.093(8) 0.130(7) 0.027(6) 0.015(6) 0.064(7)
C19 0.169(8) 0.073(6) 0.098(6) 0.033(5) 0.017(5) 0.005(6)
C20 0.111(5) 0.057(5) 0.087(5) 0.013(4) 0.019(4) 0.009(4)
C21 0.054(3) 0.045(3) 0.041(3) 0.001(2) 0.005(2) 0.000(3)
C22 0.048(3) 0.069(4) 0.049(3) -0.013(3) -0.002(3) 0.013(3)
C23 0.046(2) 0.067(4) 0.040(3) -0.004(3) 0.002(3) 0.001(3)
C24 0.045(3) 0.059(4) 0.035(3) 0.003(3) 0.001(2) 0.001(2)
C25 0.052(3) 0.055(4) 0.049(3) 0.009(3) 0.000(3) 0.001(3)
C26 0.063(3) 0.070(4) 0.033(3) 0.005(3) -0.002(3) -0.004(3)
C27 0.047(2) 0.060(4) 0.049(3) -0.003(3) 0.003(2) 0.004(3)
C28 0.041(2) 0.048(4) 0.040(3) -0.003(2) 0.006(2) 0.002(2)
C29 0.048(2) 0.038(3) 0.040(3) 0.004(3) -0.004(2) 0.005(2)
C30 0.040(2) 0.051(3) 0.040(3) -0.003(3) -0.001(2) 0.006(2)
C31 0.042(3) 0.035(3) 0.053(3) -0.006(3) 0.006(2) 0.001(2)
C32 0.051(3) 0.056(4) 0.070(4) -0.004(3) -0.001(3) 0.006(3)
C33 0.058(3) 0.079(5) 0.073(4) -0.033(4) 0.016(3) 0.002(3)
C34 0.078(4) 0.087(5) 0.070(4) -0.039(4) 0.016(3) 0.002(3)
C35 0.063(3) 0.073(4) 0.057(3) -0.032(3) 0.003(3) -0.002(3)
C36 0.043(2) 0.037(3) 0.052(3) -0.008(2) 0.003(3) -0.004(2)
C37 0.037(2) 0.058(4) 0.060(3) -0.016(3) -0.011(2) 0.001(2)
C38 0.043(3) 0.062(4) 0.091(4) -0.017(4) 0.005(3) -0.010(3)
C39 0.076(4) 0.107(6) 0.060(4) 0.016(4) -0.004(3) 0.037(4)
C40 0.052(3) 0.079(5) 0.083(4) -0.036(4) 0.010(3) -0.015(3)
C41 0.110(6) 0.160(9) 0.116(6) 0.015(6) 0.027(5) -0.018(6)
Cl1 0.177(2) 0.178(3) 0.197(3) 0.051(2) -0.012(2) -0.001(3)
Cl2 0.142(2) 0.093(2) 0.350(4) 0.030(2) -0.091(3) -0.0292(17)
N1 0.039(2) 0.048(3) 0.044(2) -0.008(2) 0.0003(18) -0.0037(19)
O1 0.081(3) 0.073(4) 0.123(4) -0.005(3) 0.002(3) -0.004(3)

loop_
_atom_type_symbol
_atom_type_description
_atom_type_scat_dispersion_real
_atom_type_scat_dispersion_imag
_atom_type_scat_source
C C 0.0033 0.0016 'International Tables Vol C Tables 4.2.6.8 and 6.1.1.4'
H H 0.0000 0.0000 'International Tables Vol C Tables 4.2.6.8 and 6.1.1.4'
Br Br -0.2901 2.4595 'International Tables Vol C Tables 4.2.6.8 and 6.1.1.4'
N N 0.0061 0.0033 'International Tables Vol C Tables 4.2.6.8 and 6.1.1.4'
O O 0.0106 0.0060 'International Tables Vol C Tables 4.2.6.8 and 6.1.1.4'
Cl Cl 0.1484 0.1585 'International Tables Vol C Tables 4.2.6.8 and 6.1.1.4'

loop_
_geom_angle_atom_site_label_1
_geom_angle_atom_site_label_2
_geom_angle_atom_site_label_3
_geom_angle
C2 C1 C6 120.2(6)
C2 C1 H1 119.9
C6 C1 H1 119.9
C3 C2 C1 120.5(6)
C3 C2 H2 119.8
C1 C2 H2 119.8
C2 C3 C4 120.5(6)
C2 C3 H3 119.8
C4 C3 H3 119.8
C5 C4 C3 119.0(7)
C5 C4 H4 120.5
C3 C4 H4 120.5
C4 C5 C6 121.9(6)
C4 C5 H5 119.0
C6 C5 H5 119.0
C1 C6 C5 117.9(5)
C1 C6 C7 120.4(5)
C5 C6 C7 121.6(5)
C14 C7 C8 122.5(5)
C14 C7 C6 122.1(5)
C8 C7 C6 115.4(5)
C13 C8 C9 118.1(6)
C13 C8 C7 123.4(5)
C9 C8 C7 118.5(6)
C10 C9 C8 120.2(7)
C10 C9 H9 119.9
C8 C9 H9 119.9
C11 C10 C9 119.8(9)
C11 C10 H10 120.1
C9 C10 H10 120.1
C10 C11 C12 121.1(9)
C10 C11 H11 119.4
C12 C11 H11 119.4
C13 C12 C11 120.5(9)
C13 C12 H12 119.7
C11 C12 H12 119.7
C12 C13 C8 120.1(7)
C12 C13 H13 119.9
C8 C13 H13 119.9
C7 C14 C15 124.8(5)
C7 C14 C21 119.7(5)
C15 C14 C21 115.6(5)
C16 C15 C20 117.3(6)
C16 C15 C14 123.2(6)
C20 C15 C14 119.5(5)
C17 C16 C15 121.7(7)
C17 C16 H16 119.1
C15 C16 H16 119.1
C18 C17 C16 119.5(7)
C18 C17 H17 120.3
C16 C17 H17 120.3
C17 C18 C19 122.0(9)
C17 C18 H18 119.0
C19 C18 H18 119.0
C18 C19 C20 119.1(8)
C18 C19 H19 120.4
C20 C19 H19 120.4
C15 C20 C19 120.4(7)
C15 C20 H20 119.8
C19 C20 H20 119.8
C22 C21 C26 118.5(4)
C22 C21 C14 120.9(4)
C26 C21 C14 120.6(4)
C23 C22 C21 121.8(4)
C23 C22 H22 119.1
C21 C22 H22 119.1
C22 C23 C24 120.5(4)
C22 C23 H23 119.8
C24 C23 H23 119.8
C23 C24 C25 117.3(4)
C23 C24 C27 124.0(4)
C25 C24 C27 118.7(4)
C26 C25 C24 122.5(4)
C26 C25 H25 118.7
C24 C25 H25 118.7
C25 C26 C21 119.4(5)
C25 C26 H26 120.3
C21 C26 H26 120.3
C28 C27 C24 128.2(4)
C28 C27 H27 115.9
C24 C27 H27 115.9
C27 C28 C29 122.5(4)
C27 C28 H28 118.7
C29 C28 H28 118.7
N1 C29 C28 122.7(4)
N1 C29 C30 108.9(4)
C28 C29 C30 128.4(5)
C31 C30 C29 101.5(4)
C31 C30 C39 110.5(4)
C29 C30 C39 113.4(4)
C31 C30 C40 109.8(4)
C29 C30 C40 109.8(4)
C39 C30 C40 111.5(5)
C36 C31 C32 119.4(5)
C36 C31 C30 110.6(4)
C32 C31 C30 130.1(4)
C33 C32 C31 117.8(5)
C33 C32 H32 121.1
C31 C32 H32 121.1
C34 C33 C32 121.4(5)
C34 C33 H33 119.3
C32 C33 H33 119.3
C33 C34 C35 122.3(5)
C33 C34 H34 118.9
C35 C34 H34 118.9
C36 C35 C34 115.0(5)
C36 C35 H35 122.5
C34 C35 H35 122.5
C31 C36 C35 124.2(5)
C31 C36 N1 107.5(4)
C35 C36 N1 128.3(4)
N1 C37 C38 110.3(4)
N1 C37 H37A 109.6
C38 C37 H37A 109.6
N1 C37 H37B 109.6
C38 C37 H37B 109.6
H37A C37 H37B 108.1
O1 C38 C37 108.6(4)
O1 C38 H38A 110.0
C37 C38 H38A 110.0
O1 C38 H38B 110.0
C37 C38 H38B 110.0
H38A C38 H38B 108.4
C30 C39 H39A 109.5
C30 C39 H39B 109.5
H39A C39 H39B 109.5
C30 C39 H39C 109.5
H39A C39 H39C 109.5
H39B C39 H39C 109.5
C30 C40 H40A 109.5
C30 C40 H40B 109.5
H40A C40 H40B 109.5
C30 C40 H40C 109.5
H40A C40 H40C 109.5
H40B C40 H40C 109.5
Cl1 C41 Cl2 105.2(4)
Cl1 C41 H41A 110.7
Cl2 C41 H41A 110.7
Cl1 C41 H41B 110.7
Cl2 C41 H41B 110.7
H41A C41 H41B 108.8
C29 N1 C36 111.5(3)
C29 N1 C37 126.8(4)
C36 N1 C37 121.6(4)
C38 O1 H1A 109.5

loop_
_geom_bond_atom_site_label_1
_geom_bond_atom_site_label_2
_geom_bond_distance
C1 C2 1.383(8)
C1 C6 1.385(7)
C1 H1 0.9300
C2 C3 1.347(9)
C2 H2 0.9300
C3 C4 1.392(9)
C3 H3 0.9300
C4 C5 1.354(8)
C4 H4 0.9300
C5 C6 1.388(8)
C5 H5 0.9300
C6 C7 1.494(7)
C7 C14 1.357(7)
C7 C8 1.477(8)
C8 C13 1.398(9)
C8 C9 1.401(8)
C9 C10 1.396(10)
C9 H9 0.9300
C10 C11 1.335(12)
C10 H10 0.9300
C11 C12 1.379(11)
C11 H11 0.9300
C12 C13 1.361(10)
C12 H12 0.9300
C13 H13 0.9300
C14 C15 1.474(8)
C14 C21 1.495(7)
C15 C16 1.390(7)
C15 C20 1.394(8)
C16 C17 1.384(10)
C16 H16 0.9300
C17 C18 1.331(11)
C17 H17 0.9300
C18 C19 1.373(10)
C18 H18 0.9300
C19 C20 1.396(9)
C19 H19 0.9300
C20 H20 0.9300
C21 C22 1.379(6)
C21 C26 1.395(6)
C22 C23 1.373(6)
C22 H22 0.9300
C23 C24 1.390(6)
C23 H23 0.9300
C24 C25 1.391(6)
C24 C27 1.452(6)
C25 C26 1.371(7)
C25 H25 0.9300
C26 H26 0.9300
C27 C28 1.331(6)
C27 H27 0.9300
C28 C29 1.409(6)
C28 H28 0.9300
C29 N1 1.334(5)
C29 C30 1.523(5)
C30 C31 1.500(6)
C30 C39 1.536(7)
C30 C40 1.536(7)
C31 C36 1.368(6)
C31 C32 1.388(6)
C32 C33 1.380(7)
C32 H32 0.9300
C33 C34 1.366(8)
C33 H33 0.9300
C34 C35 1.387(7)
C34 H34 0.9300
C35 C36 1.382(6)
C35 H35 0.9300
C36 N1 1.439(6)
C37 N1 1.487(5)
C37 C38 1.503(7)
C37 H37A 0.9700
C37 H37B 0.9700
C38 O1 1.403(6)
C38 H38A 0.9700
C38 H38B 0.9700
C39 H39A 0.9600
C39 H39B 0.9600
C39 H39C 0.9600
C40 H40A 0.9600
C40 H40B 0.9600
C40 H40C 0.9600
C41 Cl1 1.707(8)
C41 Cl2 1.800(9)
C41 H41A 0.9700
C41 H41B 0.9700
O1 H1A 0.8200

loop_
_geom_torsion_atom_site_label_1
_geom_torsion_atom_site_label_2
_geom_torsion_atom_site_label_3
_geom_torsion_atom_site_label_4
_geom_torsion
C6 C1 C2 C3 1.4(10)
C1 C2 C3 C4 -2.5(11)
C2 C3 C4 C5 1.6(11)
C3 C4 C5 C6 0.3(10)
C2 C1 C6 C5 0.4(8)
C2 C1 C6 C7 178.2(5)
C4 C5 C6 C1 -1.2(9)
C4 C5 C6 C7 -179.1(6)
C1 C6 C7 C14 122.7(6)
C5 C6 C7 C14 -59.5(7)
C1 C6 C7 C8 -58.8(7)
C5 C6 C7 C8 118.9(6)
C14 C7 C8 C13 -54.3(8)
C6 C7 C8 C13 127.2(5)
C14 C7 C8 C9 125.9(6)
C6 C7 C8 C9 -52.6(7)
C13 C8 C9 C10 1.7(8)
C7 C8 C9 C10 -178.5(6)
C8 C9 C10 C11 1.5(11)
C9 C10 C11 C12 -3.4(13)
C10 C11 C12 C13 2.2(12)
C11 C12 C13 C8 1.0(10)
C9 C8 C13 C12 -2.9(8)
C7 C8 C13 C12 177.3(5)
C8 C7 C14 C15 175.4(5)
C6 C7 C14 C15 -6.2(8)
C8 C7 C14 C21 -5.8(8)
C6 C7 C14 C21 172.6(5)
C7 C14 C15 C16 -41.0(8)
C21 C14 C15 C16 140.1(5)
C7 C14 C15 C20 140.7(6)
C21 C14 C15 C20 -38.2(7)
C20 C15 C16 C17 -1.0(9)
C14 C15 C16 C17 -179.3(6)
C15 C16 C17 C18 -0.9(12)
C16 C17 C18 C19 1.4(14)
C17 C18 C19 C20 0.1(14)
C16 C15 C20 C19 2.4(10)
C14 C15 C20 C19 -179.2(6)
C18 C19 C20 C15 -2.0(12)
C7 C14 C21 C22 121.9(6)
C15 C14 C21 C22 -59.2(7)
C7 C14 C21 C26 -56.9(7)
C15 C14 C21 C26 122.0(5)
C26 C21 C22 C23 0.9(8)
C14 C21 C22 C23 -178.0(5)
C21 C22 C23 C24 -2.2(8)
C22 C23 C24 C25 1.1(8)
C22 C23 C24 C27 -176.9(5)
C23 C24 C25 C26 1.2(8)
C27 C24 C25 C26 179.3(5)
C24 C25 C26 C21 -2.5(8)
C22 C21 C26 C25 1.4(8)
C14 C21 C26 C25 -179.7(5)
C23 C24 C27 C28 -7.2(9)
C25 C24 C27 C28 174.8(5)
C24 C27 C28 C29 177.0(5)
C27 C28 C29 N1 175.4(5)
C27 C28 C29 C30 -5.5(8)
N1 C29 C30 C31 0.1(6)
C28 C29 C30 C31 -179.0(5)
N1 C29 C30 C39 -118.4(5)
C28 C29 C30 C39 62.5(7)
N1 C29 C30 C40 116.2(5)
C28 C29 C30 C40 -62.9(6)
C29 C30 C31 C36 -0.4(6)
C39 C30 C31 C36 120.1(5)
C40 C30 C31 C36 -116.5(5)
C29 C30 C31 C32 -178.8(6)
C39 C30 C31 C32 -58.3(8)
C40 C30 C31 C32 65.0(8)
C36 C31 C32 C33 2.8(9)
C30 C31 C32 C33 -178.9(5)
C31 C32 C33 C34 -2.9(10)
C32 C33 C34 C35 1.9(11)
C33 C34 C35 C36 -0.8(10)
C32 C31 C36 C35 -1.9(9)
C30 C31 C36 C35 179.5(5)
C32 C31 C36 N1 179.2(5)
C30 C31 C36 N1 0.6(6)
C34 C35 C36 C31 0.8(9)
C34 C35 C36 N1 179.5(5)
N1 C37 C38 O1 -65.3(6)
C28 C29 N1 C36 179.4(4)
C30 C29 N1 C36 0.2(6)
C28 C29 N1 C37 -2.0(8)
C30 C29 N1 C37 178.8(5)
C31 C36 N1 C29 -0.5(5)
C35 C36 N1 C29 -179.4(5)
C31 C36 N1 C37 -179.2(5)
C35 C36 N1 C37 2.0(8)
C38 C37 N1 C29 -84.8(6)
C38 C37 N1 C36 93.7(5)
